data_4031643
loop_
_publ_author_name
'Claire, P.P.K.'
'Willey, G.R.'
'Drew, M.G.B.'

_publ_section_title
;
 ... halide abstraction by arsenic(III): Reactions of AsCl3 with MCl2 (M =
 Mg or Zn) and TiCl4 in donor solvents (MeCN or POCl3). Formation and
 Crystal Structure of the Dimeric Titanium(IV) Compound Ti2 Cl6 (P O Cl3)
;
_journal_name_full
;
Journal of the Chemical Society. Dalton Transactions, Inorganic Chemistry 
(1972-)
;
_journal_page_first 57
_journal_page_last 60
_journal_volume 1989
_journal_year 1989
_chemical_formula_sum 'Cl16 O6 P4 Ti2'
_chemical_name_systematic 'Ti2 Cl6 (P O Cl3)2 (P O2 Cl2)2'
_space_group_IT_number 14
_symmetry_space_group_name_Hall '-P 2yn'
_symmetry_space_group_name_H-M 'P 1 21/n 1'
_cell_angle_alpha 90
_cell_angle_beta 98
_cell_angle_gamma 90
_cell_formula_units_Z 2
_cell_length_a 8.612
_cell_length_b 15.339
_cell_length_c 10.232
_cell_volume 1338.488
_citation_journal_id_ASTM JCDTBI
_cod_data_source_file Claire_JCDTBI_1989_1815.cif
_cod_data_source_block Cl16O6P4Ti2
_cod_original_sg_symbol_Hall '-P 2ybc (x-z,y,z)'
_cod_database_code 4031643

loop_
_symmetry_equiv_pos_as_xyz
x,y,z
-x+1/2,y+1/2,-z+1/2
-x,-y,-z
x-1/2,-y-1/2,z-1/2

loop_
_atom_site_label
_atom_site_type_symbol
_atom_site_fract_x
_atom_site_fract_y
_atom_site_fract_z
_atom_site_occupancy
_atom_site_U_iso_or_equiv
Cl5 Cl-1 0.4326 -0.0149 0.2141 1 0.0
O2 O-2 -0.1434 0.0086 0.1121 1 0.0
Cl8 Cl-1 -0.0224 -0.1146 0.3098 1 0.0
O3 O-2 -0.0142 0.1201 -0.043 1 0.0
Cl2 Cl-1 0.0408 0.2646 0.1584 1 0.0
Cl7 Cl-1 -0.3012 -0.1496 0.0818 1 0.0
Ti1 Ti+4 -0.0754 0.1359 0.1375 1 0.0
Cl1 Cl-1 -0.3092 0.1833 0.0466 1 0.0
Cl4 Cl-1 0.4193 0.1759 0.3044 1 0.0
O1 O-2 0.1518 0.0771 0.1998 1 0.0
Cl3 Cl-1 -0.1196 0.1287 0.3465 1 0.0
P1 P+5 0.2995 0.0698 0.287 1 0.0
Cl6 Cl-1 0.2828 0.0344 0.4652 1 0.0
P2 P+5 -0.1023 -0.0848 0.1226 1 0.0
